data_7110149
loop_
_publ_author_name
'Yuan-Liang Yang'
'Zhen Zhang'
'Xiao-Nan Zhang'
'De Wang'
'Yin Wei'
'Min Shi'

_publ_section_title
;
 Lewis base-catalyzed reactions of cyclopropenones: novel synthesis of
 mono- or multi-substituted allenic esters
;
_journal_name_full Chem.Commun.
_journal_page_first 115
_journal_paper_doi 10.1039/c3cc46470a
_journal_volume 50
_journal_year 2013
_chemical_formula_sum 'C12 H9 N O2'
_chemical_formula_weight 199.20
_chemical_name_systematic
;
?
;
_space_group_IT_number 14
_symmetry_cell_setting monoclinic
_symmetry_space_group_name_Hall '-P 2yn'
_symmetry_space_group_name_H-M 'P 1 21/n 1'
_atom_sites_solution_hydrogens geom
_atom_sites_solution_primary direct
_atom_sites_solution_secondary difmap
_audit_creation_method SHELXL-97
_cell_angle_alpha 90.00
_cell_angle_beta 97.664(2)
_cell_angle_gamma 90.00
_cell_formula_units_Z 4
_cell_length_a 8.1053(9)
_cell_length_b 14.1123(16)
_cell_length_c 9.2252(11)
_cell_measurement_reflns_used 2033
_cell_measurement_temperature 293(2)
_cell_measurement_theta_max 52.129
_cell_measurement_theta_min 5.309
_cell_volume 1045.8(2)
_computing_cell_refinement 'Bruker SMART'
_computing_data_collection 'Bruker SMART'
_computing_data_reduction 'Bruker SHELXTL'
_computing_molecular_graphics 'Bruker SHELXTL'
_computing_publication_material 'Bruker SHELXTL'
_computing_structure_refinement 'SHELXL-97 (Sheldrick, 1997)'
_computing_structure_solution 'SHELXS-97 (Sheldrick, 1990)'
_diffrn_ambient_temperature 293(2)
_diffrn_measured_fraction_theta_full 0.999
_diffrn_measured_fraction_theta_max 0.999
_diffrn_measurement_device_type 'CCD area detector'
_diffrn_measurement_method 'phi and omega scans'
_diffrn_radiation_monochromator graphite
_diffrn_radiation_source 'fine-focus sealed tube'
_diffrn_radiation_type MoK\a
_diffrn_radiation_wavelength 0.71073
_diffrn_reflns_av_R_equivalents 0.0301
_diffrn_reflns_av_sigmaI/netI 0.0306
_diffrn_reflns_limit_h_max 4
_diffrn_reflns_limit_h_min -9
_diffrn_reflns_limit_k_max 17
_diffrn_reflns_limit_k_min -17
_diffrn_reflns_limit_l_max 11
_diffrn_reflns_limit_l_min -10
_diffrn_reflns_number 6223
_diffrn_reflns_theta_full 25.99
_diffrn_reflns_theta_max 25.99
_diffrn_reflns_theta_min 2.65
_exptl_absorpt_coefficient_mu 0.087
_exptl_absorpt_correction_T_max 1.00000
_exptl_absorpt_correction_T_min 0.46885
_exptl_absorpt_correction_type empirical
_exptl_absorpt_process_details sadabs
_exptl_crystal_colour colorless
_exptl_crystal_density_diffrn 1.265
_exptl_crystal_density_method 'not measured'
_exptl_crystal_description prismatic
_exptl_crystal_F_000 416
_exptl_crystal_size_max 0.311
_exptl_crystal_size_mid 0.186
_exptl_crystal_size_min 0.079
_refine_diff_density_max 0.181
_refine_diff_density_min -0.233
_refine_diff_density_rms 0.043
_refine_ls_extinction_method none
_refine_ls_goodness_of_fit_ref 1.020
_refine_ls_hydrogen_treatment mixed
_refine_ls_matrix_type full
_refine_ls_number_parameters 145
_refine_ls_number_reflns 2051
_refine_ls_number_restraints 0
_refine_ls_restrained_S_all 1.020
_refine_ls_R_factor_all 0.0551
_refine_ls_R_factor_gt 0.0475
_refine_ls_shift/su_max 0.000
_refine_ls_shift/su_mean 0.000
_refine_ls_structure_factor_coef Fsqd
_refine_ls_weighting_details 'calc w=1/[\s^2^(Fo^2^)+(0.0576P)^2^+0.2405P] where P=(Fo^2^+2Fc^2^)/3'
_refine_ls_weighting_scheme calc
_refine_ls_wR_factor_gt 0.1163
_refine_ls_wR_factor_ref 0.1225
_reflns_number_gt 1738
_reflns_number_total 2051
_reflns_threshold_expression >2sigma(I)
_cod_data_source_file c3cc46470a.txt
_cod_data_source_block cd212705
_cod_original_sg_symbol_H-M P2(1)/n
_cod_database_code 7110149

loop_
_symmetry_equiv_pos_as_xyz
'x, y, z'
'-x+1/2, y+1/2, -z+1/2'
'-x, -y, -z'
'x-1/2, -y-1/2, z-1/2'

loop_
_atom_site_label
_atom_site_type_symbol
_atom_site_fract_x
_atom_site_fract_y
_atom_site_fract_z
_atom_site_U_iso_or_equiv
_atom_site_adp_type
_atom_site_occupancy
_atom_site_symmetry_multiplicity
_atom_site_calc_flag
_atom_site_refinement_flags
N1 N 0.0067(2) 0.02734(10) 0.77292(18) 0.0663(4) Uani 1 1 d .
O1 O 0.12837(18) 0.39961(8) 0.86778(13) 0.0702(4) Uani 1 1 d .
O2 O 0.17670(14) 0.33127(7) 1.08720(11) 0.0536(3) Uani 1 1 d .
C1 C 0.15798(18) 0.15796(10) 0.64642(16) 0.0438(4) Uani 1 1 d .
C2 C 0.1583(2) 0.15066(13) 0.49574(18) 0.0597(5) Uani 1 1 d .
H2 H 0.1074 0.0992 0.4450 0.072 Uiso 1 1 calc R
C3 C 0.2336(3) 0.21920(15) 0.42237(18) 0.0702(6) Uani 1 1 d .
H3 H 0.2342 0.2144 0.3219 0.084 Uiso 1 1 calc R
C4 C 0.3082(2) 0.29507(14) 0.4980(2) 0.0672(5) Uani 1 1 d .
H4 H 0.3595 0.3414 0.4480 0.081 Uiso 1 1 calc R
C5 C 0.3082(2) 0.30351(12) 0.64680(18) 0.0539(4) Uani 1 1 d .
H5 H 0.3585 0.3558 0.6958 0.065 Uiso 1 1 calc R
C6 C 0.23395(17) 0.23487(10) 0.72442(15) 0.0402(3) Uani 1 1 d .
C7 C 0.23504(17) 0.24288(9) 0.88535(15) 0.0395(3) Uani 1 1 d .
C8 C 0.28409(19) 0.17262(10) 0.97395(16) 0.0464(4) Uani 1 1 d .
C9 C 0.3306(3) 0.10271(14) 1.0594(2) 0.0705(6) Uani 1 1 d .
C10 C 0.07512(19) 0.08534(11) 0.71933(18) 0.0484(4) Uani 1 1 d .
C11 C 0.17529(18) 0.33312(10) 0.94329(15) 0.0430(4) Uani 1 1 d .
C12 C 0.1054(2) 0.41270(12) 1.15030(19) 0.0574(4) Uani 1 1 d .
H12A H 0.1744 0.4671 1.1415 0.086 Uiso 1 1 calc R
H12B H 0.0983 0.4008 1.2517 0.086 Uiso 1 1 calc R
H12C H -0.0041 0.4243 1.0996 0.086 Uiso 1 1 calc R
H9A H 0.448(3) 0.0968(16) 1.102(3) 0.090(7) Uiso 1 1 d .
H9B H 0.252(3) 0.0559(17) 1.078(3) 0.100(8) Uiso 1 1 d .

loop_
_atom_site_aniso_label
_atom_site_aniso_U_11
_atom_site_aniso_U_22
_atom_site_aniso_U_33
_atom_site_aniso_U_23
_atom_site_aniso_U_13
_atom_site_aniso_U_12
N1 0.0653(9) 0.0483(8) 0.0850(11) -0.0052(7) 0.0087(8) -0.0086(7)
O1 0.1064(11) 0.0522(7) 0.0541(7) 0.0083(5) 0.0181(7) 0.0245(7)
O2 0.0718(7) 0.0484(6) 0.0390(6) -0.0063(4) 0.0018(5) 0.0082(5)
C1 0.0445(8) 0.0442(8) 0.0421(8) -0.0053(6) 0.0030(6) 0.0079(6)
C2 0.0648(11) 0.0673(11) 0.0449(9) -0.0133(8) -0.0008(8) 0.0145(8)
C3 0.0832(13) 0.0920(14) 0.0364(9) 0.0032(9) 0.0122(9) 0.0250(11)
C4 0.0693(12) 0.0794(13) 0.0572(11) 0.0247(10) 0.0238(9) 0.0130(10)
C5 0.0577(10) 0.0523(9) 0.0531(9) 0.0071(7) 0.0123(8) -0.0006(7)
C6 0.0414(7) 0.0407(7) 0.0385(8) 0.0010(6) 0.0049(6) 0.0047(6)
C7 0.0425(7) 0.0371(7) 0.0381(7) -0.0006(6) 0.0029(6) -0.0044(6)
C8 0.0549(9) 0.0442(8) 0.0390(8) -0.0044(6) 0.0021(7) -0.0024(7)
C9 0.0941(16) 0.0567(11) 0.0561(11) 0.0099(8) -0.0068(11) 0.0071(11)
C10 0.0479(8) 0.0415(8) 0.0543(9) -0.0120(7) 0.0008(7) 0.0020(7)
C11 0.0473(8) 0.0414(8) 0.0395(8) -0.0011(6) 0.0031(6) -0.0029(6)
C12 0.0655(10) 0.0553(9) 0.0514(9) -0.0141(7) 0.0078(8) 0.0063(8)

loop_
_atom_type_symbol
_atom_type_description
_atom_type_scat_dispersion_real
_atom_type_scat_dispersion_imag
_atom_type_scat_source
C C 0.0033 0.0016 'International Tables Vol C Tables 4.2.6.8 and 6.1.1.4'
H H 0.0000 0.0000 'International Tables Vol C Tables 4.2.6.8 and 6.1.1.4'
N N 0.0061 0.0033 'International Tables Vol C Tables 4.2.6.8 and 6.1.1.4'
O O 0.0106 0.0060 'International Tables Vol C Tables 4.2.6.8 and 6.1.1.4'

loop_
_geom_angle_atom_site_label_1
_geom_angle_atom_site_label_2
_geom_angle_atom_site_label_3
_geom_angle
C11 O2 C12 115.95(12)
C2 C1 C6 120.73(15)
C2 C1 C10 118.42(14)
C6 C1 C10 120.84(13)
C3 C2 C1 120.04(16)
C3 C2 H2 120.0
C1 C2 H2 120.0
C2 C3 C4 119.63(15)
C2 C3 H3 120.2
C4 C3 H3 120.2
C3 C4 C5 121.00(17)
C3 C4 H4 119.5
C5 C4 H4 119.5
C4 C5 C6 120.73(17)
C4 C5 H5 119.6
C6 C5 H5 119.6
C5 C6 C1 117.86(13)
C5 C6 C7 121.08(13)
C1 C6 C7 121.06(12)
C8 C7 C11 120.61(13)
C8 C7 C6 121.67(13)
C11 C7 C6 117.71(12)
C9 C8 C7 179.02(18)
C8 C9 H9A 120.0(14)
C8 C9 H9B 119.7(15)
H9A C9 H9B 120(2)
N1 C10 C1 177.88(17)
O1 C11 O2 123.79(13)
O1 C11 C7 123.66(13)
O2 C11 C7 112.54(12)
O2 C12 H12A 109.5
O2 C12 H12B 109.5
H12A C12 H12B 109.5
O2 C12 H12C 109.5
H12A C12 H12C 109.5
H12B C12 H12C 109.5

loop_
_geom_bond_atom_site_label_1
_geom_bond_atom_site_label_2
_geom_bond_distance
N1 C10 1.138(2)
O1 C11 1.1999(17)
O2 C11 1.3264(17)
O2 C12 1.4434(18)
C1 C2 1.394(2)
C1 C6 1.399(2)
C1 C10 1.440(2)
C2 C3 1.370(3)
C2 H2 0.9300
C3 C4 1.373(3)
C3 H3 0.9300
C4 C5 1.378(2)
C4 H4 0.9300
C5 C6 1.388(2)
C5 H5 0.9300
C6 C7 1.4878(19)
C7 C8 1.312(2)
C7 C11 1.4869(19)
C8 C9 1.288(2)
C9 H9A 0.98(2)
C9 H9B 0.95(2)
C12 H12A 0.9600
C12 H12B 0.9600
C12 H12C 0.9600

loop_
_geom_torsion_atom_site_label_1
_geom_torsion_atom_site_label_2
_geom_torsion_atom_site_label_3
_geom_torsion_atom_site_label_4
_geom_torsion
C6 C1 C2 C3 0.0(2)
C10 C1 C2 C3 178.96(15)
C1 C2 C3 C4 -0.2(3)
C2 C3 C4 C5 -0.2(3)
C3 C4 C5 C6 0.6(3)
C4 C5 C6 C1 -0.7(2)
C4 C5 C6 C7 179.31(14)
C2 C1 C6 C5 0.4(2)
C10 C1 C6 C5 -178.49(13)
C2 C1 C6 C7 -179.63(13)
C10 C1 C6 C7 1.5(2)
C5 C6 C7 C8 -129.23(16)
C1 C6 C7 C8 50.8(2)
C5 C6 C7 C11 51.90(19)
C1 C6 C7 C11 -128.05(14)
C11 C7 C8 C9 131(12)
C6 C7 C8 C9 -48(12)
C2 C1 C10 N1 -23(5)
C6 C1 C10 N1 156(4)
C12 O2 C11 O1 4.6(2)
C12 O2 C11 C7 -174.20(13)
C8 C7 C11 O1 -179.71(16)
C6 C7 C11 O1 -0.8(2)
C8 C7 C11 O2 -0.9(2)
C6 C7 C11 O2 177.98(12)
